data_2215252
loop_
_publ_author_name
'Mary Navis Priya, S.'
'Babu Varghese'
'Mary Linet, J.'
'Jerome Das, S.'

_publ_section_title
;
 Dichloridodiglycinezinc dihydrate
;
_journal_coeditor_code RK2031
_journal_issue 9
_journal_name_full 'Acta Crystallographica Section E'
_journal_page_first m2318
_journal_page_last m2318
_journal_paper_doi 10.1107/S1600536807038263
_journal_volume 63
_journal_year 2007
_chemical_formula_iupac '[Zn Cl2 (C2 H5 N O2)2] , 2H2 O'
_chemical_formula_moiety 'C4 H10 Cl2 N2 O4 Zn , 2H2 O'
_chemical_formula_sum 'C4 H14 Cl2 N2 O6 Zn'
_chemical_formula_weight 322.46
_chemical_melting_point 376
_chemical_name_systematic
;
Dichloridodiglycinezinc dihydrate
;
_space_group_IT_number 15
_symmetry_cell_setting monoclinic
_symmetry_space_group_name_Hall '-C 2yc'
_symmetry_space_group_name_H-M 'C 1 2/c 1'
_atom_sites_solution_hydrogens geom
_atom_sites_solution_primary direct
_atom_sites_solution_secondary difmap
_audit_creation_method SHELXL97
_cell_angle_alpha 90.0
_cell_angle_beta 117.940(4)
_cell_angle_gamma 90.0
_cell_formula_units_Z 4
_cell_length_a 14.4167(11)
_cell_length_b 6.9068(4)
_cell_length_c 12.9531(7)
_cell_measurement_reflns_used 7181
_cell_measurement_temperature 293(2)
_cell_measurement_theta_max 25.0
_cell_measurement_theta_min 2.8
_cell_volume 1139.44(13)
_computing_cell_refinement 'APEX2 and SAINT-Plus (Bruker Nonius, 2004)'
_computing_data_collection 'APEX2 (Bruker Nonius, 2004)'
_computing_data_reduction 'SAINT-Plus and XPREP (Bruker Nonius, 2004)'
_computing_molecular_graphics 'ORTEP-3 (Farrugia, 1997)'
_computing_publication_material 'SHELXL97 and WinGX (Farrugia, 1999)'
_computing_structure_refinement 'SHELXL97 (Sheldrick, 1997)'
_computing_structure_solution 'SIR92 (Altomare <i>et al.</i>,  1993)'
_diffrn_ambient_temperature 293(2)
_diffrn_measured_fraction_theta_full 1.000
_diffrn_measured_fraction_theta_max 1.001
_diffrn_measurement_device_type 'Bruker Kappa APEXII CCD'
_diffrn_measurement_method '\w and \f'
_diffrn_radiation_monochromator graphite
_diffrn_radiation_source 'fine--focus sealed tube'
_diffrn_radiation_type MoK\a
_diffrn_radiation_wavelength 0.71073
_diffrn_reflns_av_R_equivalents 0.0307
_diffrn_reflns_av_sigmaI/netI 0.0123
_diffrn_reflns_limit_h_max 17
_diffrn_reflns_limit_h_min -17
_diffrn_reflns_limit_k_max 8
_diffrn_reflns_limit_k_min -8
_diffrn_reflns_limit_l_max 15
_diffrn_reflns_limit_l_min -15
_diffrn_reflns_number 9969
_diffrn_reflns_theta_full 25.00
_diffrn_reflns_theta_max 25.00
_diffrn_reflns_theta_min 3.20
_diffrn_standards_decay_% 0
_diffrn_standards_number 0
_exptl_absorpt_coefficient_mu 2.635
_exptl_absorpt_correction_T_max 0.7823
_exptl_absorpt_correction_T_min 0.5781
_exptl_absorpt_correction_type multi-scan
_exptl_absorpt_process_details '(Blessing, 1995)'
_exptl_crystal_colour colourless
_exptl_crystal_density_diffrn 1.880
_exptl_crystal_density_method 'not measured'
_exptl_crystal_description prism
_exptl_crystal_F_000 656
_exptl_crystal_size_max 0.30
_exptl_crystal_size_mid 0.20
_exptl_crystal_size_min 0.20
_refine_diff_density_max 0.220
_refine_diff_density_min -0.184
_refine_ls_extinction_coef 0.0604(12)
_refine_ls_extinction_expression Fc^*^=kFc[1+0.001xFc^2^\l^3^/sin(2\q)]^-1/4^
_refine_ls_extinction_method 'SHELXL97 (Sheldrick, 1997)'
_refine_ls_goodness_of_fit_ref 1.117
_refine_ls_hydrogen_treatment mixed
_refine_ls_matrix_type full
_refine_ls_number_parameters 90
_refine_ls_number_reflns 1008
_refine_ls_number_restraints 0
_refine_ls_restrained_S_all 1.117
_refine_ls_R_factor_all 0.0129
_refine_ls_R_factor_gt 0.0129
_refine_ls_shift/su_max 0.000
_refine_ls_shift/su_mean 0.000
_refine_ls_structure_factor_coef Fsqd
_refine_ls_weighting_details 'calc w = 1/[\s^2^(Fo^2^)+(0.015P)^2^+0.7575P] where P=(Fo^2^+2Fc^2^)/3'
_refine_ls_weighting_scheme calc
_refine_ls_wR_factor_gt 0.0338
_refine_ls_wR_factor_ref 0.0338
_reflns_number_gt 1004
_reflns_number_total 1008
_reflns_threshold_expression I>2\s(I)
_cod_data_source_file rk2031.cif
_cod_data_source_block I
_cod_original_sg_symbol_H-M 'C 2/c'
_cod_database_code 2215252

loop_
_symmetry_equiv_pos_as_xyz
'x, y, z'
'-x, y, -z+1/2'
'x+1/2, y+1/2, z'
'-x+1/2, y+1/2, -z+1/2'
'-x, -y, -z'
'x, -y, z-1/2'
'-x+1/2, -y+1/2, -z'
'x+1/2, -y+1/2, z-1/2'

loop_
_atom_site_type_symbol
_atom_site_label
_atom_site_fract_x
_atom_site_fract_y
_atom_site_fract_z
_atom_site_U_iso_or_equiv
_atom_site_adp_type
_atom_site_calc_flag
_atom_site_refinement_flags
_atom_site_occupancy
Zn Zn1 1.0000 0.28907(3) 0.2500 0.01935(11) Uani d S 1
Cl Cl1 0.86678(2) 0.09616(5) 0.13652(3) 0.03154(12) Uani d . 1
O O1 1.10441(7) 0.59018(14) 0.45232(9) 0.0307(2) Uani d . 1
O O2 0.94677(7) 0.47738(14) 0.32473(8) 0.0277(2) Uani d . 1
C C1 1.00740(10) 0.60066(18) 0.39672(11) 0.0208(3) Uani d . 1
C C2 0.95567(10) 0.77847(18) 0.41474(12) 0.0236(3) Uani d . 1
H H2A 0.9870 0.8065 0.4977 0.028 Uiso calc R 1
H H2B 0.9693 0.8880 0.3769 0.028 Uiso calc R 1
N N1 0.84174(10) 0.7565(2) 0.36831(12) 0.0292(3) Uani d . 1
H H1C 0.8099(15) 0.723(3) 0.2924(19) 0.041(5) Uiso d . 1
H H1A 0.8292(15) 0.671(3) 0.4096(18) 0.046(5) Uiso d . 1
H H1B 0.8166(15) 0.857(3) 0.3742(16) 0.042(5) Uiso d . 1
O O3 0.76138(9) 0.13810(16) 0.37226(9) 0.0302(2) Uani d . 1
H H3A 0.8038(19) 0.214(3) 0.423(2) 0.055(6) Uiso d . 1
H H3B 0.7180(17) 0.118(3) 0.3885(17) 0.049(6) Uiso d . 1

loop_
_atom_site_aniso_label
_atom_site_aniso_U_11
_atom_site_aniso_U_22
_atom_site_aniso_U_33
_atom_site_aniso_U_12
_atom_site_aniso_U_13
_atom_site_aniso_U_23
Zn1 0.02036(14) 0.01750(15) 0.02109(14) 0.000 0.01046(10) 0.000
Cl1 0.02259(18) 0.0314(2) 0.0375(2) -0.00571(13) 0.01148(15) -0.01057(14)
O1 0.0224(5) 0.0349(5) 0.0334(5) 0.0025(4) 0.0118(4) -0.0037(4)
O2 0.0265(5) 0.0256(5) 0.0321(5) -0.0006(4) 0.0148(4) -0.0092(4)
C1 0.0249(7) 0.0215(6) 0.0202(6) -0.0001(5) 0.0139(5) 0.0010(5)
C2 0.0240(7) 0.0199(6) 0.0285(7) -0.0018(5) 0.0137(5) -0.0038(5)
N1 0.0244(6) 0.0281(6) 0.0365(7) 0.0018(5) 0.0155(6) -0.0072(6)
O3 0.0261(5) 0.0342(6) 0.0294(5) 0.0022(5) 0.0124(5) -0.0033(4)

loop_
_atom_type_symbol
_atom_type_description
_atom_type_scat_dispersion_real
_atom_type_scat_dispersion_imag
_atom_type_scat_source
C C 0.0033 0.0016 'International Tables Vol C Tables 4.2.6.8 and 6.1.1.4'
H H 0.0000 0.0000 'International Tables Vol C Tables 4.2.6.8 and 6.1.1.4'
N N 0.0061 0.0033 'International Tables Vol C Tables 4.2.6.8 and 6.1.1.4'
O O 0.0106 0.0060 'International Tables Vol C Tables 4.2.6.8 and 6.1.1.4'
Cl Cl 0.1484 0.1585 'International Tables Vol C Tables 4.2.6.8 and 6.1.1.4'
Zn Zn 0.2839 1.4301 'International Tables Vol C Tables 4.2.6.8 and 6.1.1.4'

loop_
_geom_angle_atom_site_label_1
_geom_angle_atom_site_label_2
_geom_angle_atom_site_label_3
_geom_angle_site_symmetry_1
_geom_angle_site_symmetry_3
_geom_angle
N1 C2 C1 . . 113.07(11)
N1 C2 H2A . . 109.0
C1 C2 H2A . . 109.0
N1 C2 H2B . . 109.0
C1 C2 H2B . . 109.0
H2A C2 H2B . . 107.8
O1 C1 O2 . . 126.28(12)
O1 C1 C2 . . 117.56(11)
O2 C1 C2 . . 116.16(11)
C2 N1 H1C . . 112.0(12)
C2 N1 H1A . . 109.4(13)
H1C N1 H1A . . 110.6(17)
C2 N1 H1B . . 109.9(13)
H1C N1 H1B . . 107.7(17)
H1A N1 H1B . . 107.2(18)
C1 O2 Zn1 . . 120.75(8)
H3A O3 H3B . . 107(2)
O2 Zn1 O2 . 2_755 97.79(6)
O2 Zn1 Cl1 . . 107.64(3)
O2 Zn1 Cl1 2_755 . 118.79(3)
O2 Zn1 Cl1 . 2_755 118.81(3)
O2 Zn1 Cl1 2_755 2_755 107.69(3)
Cl1 Zn1 Cl1 . 2_755 106.67(2)

loop_
_geom_bond_atom_site_label_1
_geom_bond_atom_site_label_2
_geom_bond_site_symmetry_2
_geom_bond_distance
Zn1 Cl1 . 2.2314(4)
Zn1 Cl1 2_755 2.2314(4)
Zn1 O2 . 1.9783(9)
Zn1 O2 2_755 1.9783(9)
C2 N1 . 1.4684(18)
C2 C1 . 1.5107(17)
C2 H2A . 0.9700
C2 H2B . 0.9700
C1 O1 . 1.2394(16)
C1 O2 . 1.2623(16)
N1 H1C . 0.90(2)
N1 H1A . 0.87(2)
N1 H1B . 0.80(2)
O3 H3A . 0.84(2)
O3 H3B . 0.76(2)

loop_
_geom_hbond_atom_site_label_D
_geom_hbond_atom_site_label_H
_geom_hbond_atom_site_label_A
_geom_hbond_site_symmetry_A
_geom_hbond_distance_DH
_geom_hbond_distance_HA
_geom_hbond_distance_DA
_geom_hbond_angle_DHA
O3 H3A O1 5_766 0.84(2) 2.04(2) 2.8812(15) 175(2)
O3 H3B O1 3_445 0.76(2) 2.16(2) 2.9163(16) 172(2)
N1 H1C O3 4_655 0.90(2) 1.97(2) 2.8714(18) 177.4(17)
N1 H1A O1 5_766 0.87(2) 2.40(2) 3.1707(18) 147.4(17)
N1 H1B O3 1_565 0.80(2) 2.09(2) 2.8891(18) 170.5(18)

loop_
_geom_torsion_atom_site_label_1
_geom_torsion_atom_site_label_2
_geom_torsion_atom_site_label_3
_geom_torsion_atom_site_label_4
_geom_torsion_site_symmetry_4
_geom_torsion
N1 C2 C1 O1 . -166.07(12)
N1 C2 C1 O2 . 14.67(17)
O1 C1 O2 Zn1 . -20.74(18)
C2 C1 O2 Zn1 . 158.44(8)
C1 O2 Zn1 O2 2_755 -58.56(9)
C1 O2 Zn1 Cl1 . 177.83(9)
C1 O2 Zn1 Cl1 2_755 56.60(10)
